data_7155363
loop_
_publ_author_name
'Ausekle, Elina'
'Ejaz, Syeda Abida'
'Khan, Shafi Ullah'
'Ehlers, Peter'
'Villinger, Alexander'
'Lecka, Joanna'
'S\'evigny, Jean'
'Iqbal, Jamshed'
'Langer, Peter'

_publ_section_title
;
 New one-pot synthesis of N-fused isoquinoline derivatives by
 palladium-catalyzed C-H arylation: potent inhibitors of nucleotide
 pyrophosphatase-1 and -3.
;
_journal_issue 48
_journal_name_full 'Organic &amp; biomolecular chemistry'
_journal_page_first 11402
_journal_page_last 11414
_journal_paper_doi 10.1039/c6ob02236g
_journal_volume 14
_journal_year 2016
_chemical_formula_moiety 'C26 H14 N4'
_chemical_formula_sum 'C26 H14 N4'
_chemical_formula_weight 382.41
_chemical_name_systematic 6-(5-Cyano-1<i>H</i>-indol-1-yl)indolo[2,1-<i>a</i>]isoquinoline-10-carbonitrile
_space_group_crystal_system orthorhombic
_space_group_IT_number 61
_space_group_name_Hall '-P 2ac 2ab'
_space_group_name_H-M_alt 'P b c a'
_symmetry_space_group_name_Hall '-P 2ac 2ab'
_symmetry_space_group_name_H-M 'P b c a'
_atom_sites_solution_hydrogens geom
_audit_creation_method SHELXL-2013
_audit_update_record
;
2016-10-13 deposited with the CCDC.
2016-11-10 downloaded from the CCDC.
;
_cell_angle_alpha 90
_cell_angle_beta 90
_cell_angle_gamma 90
_cell_formula_units_Z 8
_cell_length_a 17.1553(7)
_cell_length_b 11.3125(4)
_cell_length_c 19.1705(7)
_cell_measurement_reflns_used 4933
_cell_measurement_temperature 123(2)
_cell_measurement_theta_max 26.29
_cell_measurement_theta_min 2.40
_cell_volume 3720.4(2)
_computing_cell_refinement 'Bruker Apex V7.51A'
_computing_data_collection 'Bruker Apex V7.51A'
_computing_data_reduction 'Bruker SAINT'
_computing_molecular_graphics 'ORTEP-3v2.01 (Farrugia, 1997)'
_computing_publication_material SHELXL-2013
_computing_structure_refinement 'SHELXL-2013 (Sheldrick, 2013)'
_computing_structure_solution 'SHELXS-2013 (Sheldrick, 2013)'
_diffrn_ambient_temperature 123(2)
_diffrn_measured_fraction_theta_full 0.999
_diffrn_measured_fraction_theta_max 0.999
_diffrn_measurement_device_type 'Bruker Apex Kappa II-CCD diffractometer'
_diffrn_measurement_method 'phi and omega scans'
_diffrn_radiation_monochromator graphite
_diffrn_radiation_source 'sealed tube'
_diffrn_radiation_type MoK\a
_diffrn_radiation_wavelength 0.71073
_diffrn_reflns_av_R_equivalents 0.0886
_diffrn_reflns_av_unetI/netI 0.0597
_diffrn_reflns_Laue_measured_fraction_full 0.999
_diffrn_reflns_Laue_measured_fraction_max 0.999
_diffrn_reflns_limit_h_max 22
_diffrn_reflns_limit_h_min -24
_diffrn_reflns_limit_k_max 12
_diffrn_reflns_limit_k_min -15
_diffrn_reflns_limit_l_max 26
_diffrn_reflns_limit_l_min -26
_diffrn_reflns_number 48771
_diffrn_reflns_point_group_measured_fraction_full 0.999
_diffrn_reflns_point_group_measured_fraction_max 0.999
_diffrn_reflns_theta_full 25.242
_diffrn_reflns_theta_max 30.000
_diffrn_reflns_theta_min 2.404
_exptl_absorpt_coefficient_mu 0.083
_exptl_absorpt_correction_T_max 0.7460
_exptl_absorpt_correction_T_min 0.6796
_exptl_absorpt_correction_type multi-scan
_exptl_absorpt_process_details '(SADABS; Sheldrick, 2004)'
_exptl_crystal_colour colourless
_exptl_crystal_density_diffrn 1.365
_exptl_crystal_description block
_exptl_crystal_F_000 1584
_exptl_crystal_size_max 0.220
_exptl_crystal_size_mid 0.130
_exptl_crystal_size_min 0.070
_refine_diff_density_max 0.330
_refine_diff_density_min -0.302
_refine_diff_density_rms 0.056
_refine_ls_extinction_method none
_refine_ls_goodness_of_fit_ref 1.008
_refine_ls_hydrogen_treatment constr
_refine_ls_matrix_type full
_refine_ls_number_parameters 271
_refine_ls_number_reflns 5409
_refine_ls_number_restraints 0
_refine_ls_restrained_S_all 1.008
_refine_ls_R_factor_all 0.0897
_refine_ls_R_factor_gt 0.0497
_refine_ls_shift/su_max 0.000
_refine_ls_shift/su_mean 0.000
_refine_ls_structure_factor_coef Fsqd
_refine_ls_weighting_details 'w=1/[\s^2^(Fo^2^)+(0.0441P)^2^+1.5934P] where P=(Fo^2^+2Fc^2^)/3'
_refine_ls_weighting_scheme calc
_refine_ls_wR_factor_gt 0.1019
_refine_ls_wR_factor_ref 0.1223
_reflns_Friedel_coverage 0.000
_reflns_number_gt 3619
_reflns_number_total 5409
_reflns_threshold_expression 'I > 2\s(I)'
_cod_data_source_file c6ob02236g2.cif
_cod_data_source_block is_ea620205
_cod_depositor_comments 'Adding full bibliography for 7155363.cif.'
_cod_database_code 7155363
_shelx_space_group_comment
;
The symmetry employed for this shelxl refinement is uniquely defined
by the following loop, which should always be used as a source of
symmetry information in preference to the above space-group names.
They are only intended as comments.
;
_shelx_estimated_absorpt_t_min 0.982
_shelx_estimated_absorpt_t_max 0.994
_shelxl_version_number 2013-4

loop_
_space_group_symop_operation_xyz
'x, y, z'
'-x+1/2, -y, z+1/2'
'-x, y+1/2, -z+1/2'
'x+1/2, -y+1/2, -z'
'-x, -y, -z'
'x-1/2, y, -z-1/2'
'x, -y-1/2, z-1/2'
'-x-1/2, y-1/2, z'

loop_
_atom_site_label
_atom_site_type_symbol
_atom_site_fract_x
_atom_site_fract_y
_atom_site_fract_z
_atom_site_U_iso_or_equiv
_atom_site_adp_type
_atom_site_occupancy
_atom_site_site_symmetry_order
_atom_site_calc_flag
_atom_site_refinement_flags_posn
_atom_site_refinement_flags_adp
N1 N 0.10978(7) 0.57426(11) 0.01970(6) 0.0190(3) Uani 1 1 d . .
N2 N 0.05797(7) 0.65092(11) 0.12691(6) 0.0192(3) Uani 1 1 d . .
N3 N 0.20083(8) 1.14769(12) 0.26638(7) 0.0265(3) Uani 1 1 d . .
N4 N 0.12896(10) 1.00432(13) -0.22027(7) 0.0369(4) Uani 1 1 d . .
C1 C 0.10739(9) 0.67665(13) -0.02090(7) 0.0189(3) Uani 1 1 d . .
C2 C 0.14516(9) 0.64859(13) -0.08473(7) 0.0196(3) Uani 1 1 d . .
C3 C 0.16801(9) 0.52817(13) -0.08264(7) 0.0207(3) Uani 1 1 d . .
H3 H 0.1947 0.4864 -0.1184 0.025 Uiso 1 1 calc R U
C4 C 0.14468(9) 0.48299(13) -0.01969(7) 0.0191(3) Uani 1 1 d . .
C5 C 0.14435(9) 0.36410(13) 0.00755(7) 0.0194(3) Uani 1 1 d . .
C6 C 0.17166(9) 0.26845(14) -0.03189(8) 0.0237(3) Uani 1 1 d . .
H6 H 0.1935 0.2818 -0.0767 0.028 Uiso 1 1 calc R U
C7 C 0.16702(9) 0.15494(14) -0.00595(8) 0.0255(3) Uani 1 1 d . .
H7 H 0.1856 0.0906 -0.0331 0.031 Uiso 1 1 calc R U
C8 C 0.13519(10) 0.13397(14) 0.05977(8) 0.0257(4) Uani 1 1 d . .
H8 H 0.1320 0.0555 0.0772 0.031 Uiso 1 1 calc R U
C9 C 0.10829(9) 0.22747(14) 0.09959(8) 0.0234(3) Uani 1 1 d . .
H9 H 0.0872 0.2130 0.1446 0.028 Uiso 1 1 calc R U
C10 C 0.11197(9) 0.34323(13) 0.07399(7) 0.0202(3) Uani 1 1 d . .
C11 C 0.08530(9) 0.44300(13) 0.11431(7) 0.0209(3) Uani 1 1 d . .
H11 H 0.0675 0.4304 0.1606 0.025 Uiso 1 1 calc R U
C12 C 0.08497(9) 0.55282(13) 0.08833(7) 0.0189(3) Uani 1 1 d . .
C13 C 0.07374(9) 0.78712(13) -0.00906(7) 0.0218(3) Uani 1 1 d . .
H13 H 0.0474 0.8040 0.0334 0.026 Uiso 1 1 calc R U
C14 C 0.08001(9) 0.87083(14) -0.06091(8) 0.0232(3) Uani 1 1 d . .
H14 H 0.0576 0.9468 -0.0542 0.028 Uiso 1 1 calc R U
C15 C 0.11938(9) 0.84530(14) -0.12402(8) 0.0226(3) Uani 1 1 d . .
C16 C 0.15171(9) 0.73518(14) -0.13649(7) 0.0221(3) Uani 1 1 d . .
H16 H 0.1777 0.7188 -0.1792 0.026 Uiso 1 1 calc R U
C17 C 0.12476(10) 0.93451(15) -0.17739(8) 0.0266(4) Uani 1 1 d . .
C18 C -0.01887(9) 0.66259(14) 0.14904(7) 0.0220(3) Uani 1 1 d . .
H18 H -0.0594 0.6076 0.1396 0.026 Uiso 1 1 calc R U
C19 C -0.02737(9) 0.76355(14) 0.18585(8) 0.0241(3) Uani 1 1 d . .
H19 H -0.0742 0.7921 0.2063 0.029 Uiso 1 1 calc R U
C20 C 0.04750(9) 0.81946(13) 0.18826(7) 0.0191(3) Uani 1 1 d . .
C21 C 0.07471(9) 0.92485(13) 0.21729(7) 0.0201(3) Uani 1 1 d . .
H21 H 0.0402 0.9768 0.2411 0.024 Uiso 1 1 calc R U
C22 C 0.15308(9) 0.95199(13) 0.21065(7) 0.0189(3) Uani 1 1 d . .
C23 C 0.20536(9) 0.87639(14) 0.17545(7) 0.0217(3) Uani 1 1 d . .
H23 H 0.2590 0.8968 0.1725 0.026 Uiso 1 1 calc R U
C24 C 0.17915(9) 0.77277(14) 0.14518(7) 0.0214(3) Uani 1 1 d . .
H24 H 0.2137 0.7218 0.1207 0.026 Uiso 1 1 calc R U
C25 C 0.10046(9) 0.74596(13) 0.15182(7) 0.0185(3) Uani 1 1 d . .
C26 C 0.18118(9) 1.06090(14) 0.24077(7) 0.0205(3) Uani 1 1 d . .

loop_
_atom_site_aniso_label
_atom_site_aniso_U_11
_atom_site_aniso_U_22
_atom_site_aniso_U_33
_atom_site_aniso_U_23
_atom_site_aniso_U_13
_atom_site_aniso_U_12
N1 0.0227(7) 0.0164(6) 0.0178(5) -0.0009(5) 0.0008(5) -0.0002(5)
N2 0.0205(7) 0.0187(6) 0.0185(5) -0.0036(5) 0.0018(5) -0.0010(5)
N3 0.0272(8) 0.0250(8) 0.0275(6) -0.0015(6) -0.0001(5) -0.0027(6)
N4 0.0482(10) 0.0319(8) 0.0306(7) 0.0072(6) 0.0062(7) 0.0133(7)
C1 0.0209(8) 0.0181(7) 0.0175(6) -0.0005(5) -0.0012(5) -0.0026(6)
C2 0.0198(8) 0.0200(8) 0.0189(6) -0.0034(5) -0.0007(5) -0.0027(6)
C3 0.0218(8) 0.0210(8) 0.0193(6) -0.0044(6) 0.0030(6) -0.0014(6)
C4 0.0197(8) 0.0176(7) 0.0200(6) -0.0045(5) 0.0006(5) -0.0006(6)
C5 0.0184(8) 0.0193(8) 0.0206(6) -0.0016(6) -0.0020(5) -0.0004(6)
C6 0.0240(9) 0.0218(8) 0.0254(7) -0.0022(6) 0.0033(6) 0.0012(7)
C7 0.0251(9) 0.0213(8) 0.0301(8) -0.0041(6) 0.0003(6) 0.0035(7)
C8 0.0266(9) 0.0205(8) 0.0299(8) 0.0026(6) -0.0040(6) 0.0029(7)
C9 0.0258(9) 0.0230(8) 0.0215(7) 0.0028(6) -0.0028(6) -0.0006(7)
C10 0.0197(8) 0.0221(8) 0.0189(6) -0.0006(6) -0.0030(5) -0.0005(6)
C11 0.0225(8) 0.0225(8) 0.0176(6) -0.0016(6) 0.0002(6) -0.0016(6)
C12 0.0199(8) 0.0198(8) 0.0170(6) -0.0031(5) 0.0003(5) 0.0004(6)
C13 0.0236(8) 0.0227(8) 0.0191(6) -0.0023(6) 0.0006(6) 0.0013(6)
C14 0.0257(9) 0.0201(8) 0.0237(7) -0.0008(6) -0.0026(6) 0.0027(7)
C15 0.0242(9) 0.0223(8) 0.0212(7) 0.0013(6) -0.0026(6) -0.0021(7)
C16 0.0241(8) 0.0231(8) 0.0190(6) -0.0019(6) -0.0003(6) -0.0036(6)
C17 0.0298(9) 0.0259(9) 0.0241(7) 0.0025(6) 0.0004(6) 0.0051(7)
C18 0.0188(8) 0.0241(8) 0.0233(7) -0.0014(6) 0.0010(6) -0.0025(6)
C19 0.0185(8) 0.0252(9) 0.0284(7) -0.0044(6) 0.0046(6) -0.0015(6)
C20 0.0210(8) 0.0183(7) 0.0181(6) 0.0009(5) 0.0009(5) 0.0012(6)
C21 0.0223(8) 0.0183(7) 0.0196(6) -0.0015(6) 0.0020(6) 0.0012(6)
C22 0.0222(8) 0.0171(7) 0.0173(6) 0.0009(5) -0.0004(5) -0.0008(6)
C23 0.0180(8) 0.0245(8) 0.0224(7) 0.0001(6) 0.0004(6) -0.0006(6)
C24 0.0194(8) 0.0232(8) 0.0214(7) -0.0042(6) 0.0024(6) 0.0029(6)
C25 0.0212(8) 0.0181(7) 0.0162(6) -0.0006(5) -0.0006(5) -0.0011(6)
C26 0.0203(8) 0.0224(8) 0.0188(6) 0.0027(6) 0.0011(6) 0.0006(6)

loop_
_atom_type_symbol
_atom_type_description
_atom_type_scat_dispersion_real
_atom_type_scat_dispersion_imag
_atom_type_scat_source
C C 0.0033 0.0016 'International Tables Vol C Tables 4.2.6.8 and 6.1.1.4'
H H 0.0000 0.0000 'International Tables Vol C Tables 4.2.6.8 and 6.1.1.4'
N N 0.0061 0.0033 'International Tables Vol C Tables 4.2.6.8 and 6.1.1.4'

loop_
_geom_angle_atom_site_label_1
_geom_angle_atom_site_label_2
_geom_angle_atom_site_label_3
_geom_angle
C1 N1 C12 131.06(12)
C1 N1 C4 108.72(11)
C12 N1 C4 120.22(12)
C25 N2 C18 108.68(12)
C25 N2 C12 128.21(13)
C18 N2 C12 123.05(13)
C13 C1 N1 131.65(13)
C13 C1 C2 121.95(13)
N1 C1 C2 106.34(13)
C16 C2 C3 132.11(14)
C16 C2 C1 119.42(14)
C3 C2 C1 108.45(13)
C4 C3 C2 107.61(13)
C4 C3 H3 126.2
C2 C3 H3 126.2
C3 C4 N1 108.78(13)
C3 C4 C5 131.88(14)
N1 C4 C5 119.10(12)
C6 C5 C10 119.35(14)
C6 C5 C4 121.56(13)
C10 C5 C4 119.00(13)
C7 C6 C5 120.35(14)
C7 C6 H6 119.8
C5 C6 H6 119.8
C6 C7 C8 120.47(15)
C6 C7 H7 119.8
C8 C7 H7 119.8
C9 C8 C7 119.97(15)
C9 C8 H8 120.0
C7 C8 H8 120.0
C8 C9 C10 120.43(14)
C8 C9 H9 119.8
C10 C9 H9 119.8
C9 C10 C5 119.43(14)
C9 C10 C11 121.99(13)
C5 C10 C11 118.56(13)
C12 C11 C10 121.89(13)
C12 C11 H11 119.1
C10 C11 H11 119.1
C11 C12 N1 120.51(13)
C11 C12 N2 122.42(13)
N1 C12 N2 117.04(13)
C14 C13 C1 117.78(14)
C14 C13 H13 121.1
C1 C13 H13 121.1
C13 C14 C15 120.93(14)
C13 C14 H14 119.5
C15 C14 H14 119.5
C16 C15 C14 121.49(14)
C16 C15 C17 118.84(14)
C14 C15 C17 119.66(14)
C15 C16 C2 118.39(14)
C15 C16 H16 120.8
C2 C16 H16 120.8
N4 C17 C15 179.24(18)
C19 C18 N2 110.00(14)
C19 C18 H18 125.0
N2 C18 H18 125.0
C18 C19 C20 107.06(14)
C18 C19 H19 126.5
C20 C19 H19 126.5
C21 C20 C25 118.92(14)
C21 C20 C19 133.61(14)
C25 C20 C19 107.47(13)
C22 C21 C20 118.50(14)
C22 C21 H21 120.7
C20 C21 H21 120.7
C21 C22 C23 121.78(14)
C21 C22 C26 118.46(13)
C23 C22 C26 119.77(14)
C24 C23 C22 120.52(14)
C24 C23 H23 119.7
C22 C23 H23 119.7
C23 C24 C25 117.54(14)
C23 C24 H24 121.2
C25 C24 H24 121.2
N2 C25 C24 130.52(14)
N2 C25 C20 106.76(13)
C24 C25 C20 122.71(14)
N3 C26 C22 177.21(16)

loop_
_geom_bond_atom_site_label_1
_geom_bond_atom_site_label_2
_geom_bond_distance
N1 C1 1.3961(18)
N1 C12 1.4039(17)
N1 C4 1.4124(18)
N2 C25 1.3840(19)
N2 C18 1.391(2)
N2 C12 1.4118(18)
N3 C26 1.1484(19)
N4 C17 1.142(2)
C1 C13 1.395(2)
C1 C2 1.4205(19)
C2 C16 1.399(2)
C2 C3 1.418(2)
C3 C4 1.370(2)
C3 H3 0.9500
C4 C5 1.443(2)
C5 C6 1.401(2)
C5 C10 1.410(2)
C6 C7 1.379(2)
C6 H6 0.9500
C7 C8 1.393(2)
C7 H7 0.9500
C8 C9 1.384(2)
C8 H8 0.9500
C9 C10 1.400(2)
C9 H9 0.9500
C10 C11 1.442(2)
C11 C12 1.338(2)
C11 H11 0.9500
C13 C14 1.377(2)
C13 H13 0.9500
C14 C15 1.415(2)
C14 H14 0.9500
C15 C16 1.384(2)
C15 C17 1.440(2)
C16 H16 0.9500
C18 C19 1.350(2)
C18 H18 0.9500
C19 C20 1.433(2)
C19 H19 0.9500
C20 C21 1.396(2)
C20 C25 1.416(2)
C21 C22 1.385(2)
C21 H21 0.9500
C22 C23 1.411(2)
C22 C26 1.443(2)
C23 C24 1.383(2)
C23 H23 0.9500
C24 C25 1.390(2)
C24 H24 0.9500

loop_
_geom_torsion_atom_site_label_1
_geom_torsion_atom_site_label_2
_geom_torsion_atom_site_label_3
_geom_torsion_atom_site_label_4
_geom_torsion
C12 N1 C1 C13 -6.5(3)
C4 N1 C1 C13 174.11(16)
C12 N1 C1 C2 176.36(14)
C4 N1 C1 C2 -2.99(16)
C13 C1 C2 C16 2.5(2)
N1 C1 C2 C16 179.95(13)
C13 C1 C2 C3 -175.80(14)
N1 C1 C2 C3 1.65(16)
C16 C2 C3 C4 -177.66(16)
C1 C2 C3 C4 0.35(17)
C2 C3 C4 N1 -2.21(17)
C2 C3 C4 C5 171.98(16)
C1 N1 C4 C3 3.30(17)
C12 N1 C4 C3 -176.14(13)
C1 N1 C4 C5 -171.75(13)
C12 N1 C4 C5 8.8(2)
C3 C4 C5 C6 0.4(3)
N1 C4 C5 C6 174.09(14)
C3 C4 C5 C10 -176.23(16)
N1 C4 C5 C10 -2.5(2)
C10 C5 C6 C7 -0.1(2)
C4 C5 C6 C7 -176.69(15)
C5 C6 C7 C8 0.0(2)
C6 C7 C8 C9 -0.3(2)
C7 C8 C9 C10 0.7(2)
C8 C9 C10 C5 -0.9(2)
C8 C9 C10 C11 -179.30(15)
C6 C5 C10 C9 0.5(2)
C4 C5 C10 C9 177.23(14)
C6 C5 C10 C11 179.03(14)
C4 C5 C10 C11 -4.3(2)
C9 C10 C11 C12 -176.34(15)
C5 C10 C11 C12 5.2(2)
C10 C11 C12 N1 1.0(2)
C10 C11 C12 N2 179.07(14)
C1 N1 C12 C11 172.57(15)
C4 N1 C12 C11 -8.1(2)
C1 N1 C12 N2 -5.6(2)
C4 N1 C12 N2 173.71(13)
C25 N2 C12 C11 112.97(18)
C18 N2 C12 C11 -63.7(2)
C25 N2 C12 N1 -68.92(19)
C18 N2 C12 N1 114.43(15)
N1 C1 C13 C14 -178.50(15)
C2 C1 C13 C14 -1.8(2)
C1 C13 C14 C15 0.0(2)
C13 C14 C15 C16 1.2(2)
C13 C14 C15 C17 179.79(15)
C14 C15 C16 C2 -0.4(2)
C17 C15 C16 C2 -179.07(14)
C3 C2 C16 C15 176.49(16)
C1 C2 C16 C15 -1.3(2)
C25 N2 C18 C19 1.53(17)
C12 N2 C18 C19 178.75(13)
N2 C18 C19 C20 -0.53(17)
C18 C19 C20 C21 178.86(16)
C18 C19 C20 C25 -0.63(17)
C25 C20 C21 C22 -1.5(2)
C19 C20 C21 C22 179.06(15)
C20 C21 C22 C23 0.1(2)
C20 C21 C22 C26 -179.90(13)
C21 C22 C23 C24 1.1(2)
C26 C22 C23 C24 -178.81(13)
C22 C23 C24 C25 -1.0(2)
C18 N2 C25 C24 178.42(15)
C12 N2 C25 C24 1.4(2)
C18 N2 C25 C20 -1.87(15)
C12 N2 C25 C20 -178.90(13)
C23 C24 C25 N2 179.24(14)
C23 C24 C25 C20 -0.4(2)
C21 C20 C25 N2 -178.04(12)
C19 C20 C25 N2 1.54(16)
C21 C20 C25 C24 1.7(2)
C19 C20 C25 C24 -178.72(14)
